data_7058075
loop_
_publ_author_name
'Kumar, Manesh'
'Sheikh, Haq Nawaz'
'Fraconetti, Antonio'
'Zar\;eba, Jan K.'
'Sahoo, Subash Chandra'
'Frontera, Antonio'

_publ_section_title
;
 2,5-Furandicarboxylic acid as a linker for lanthanide coordination
 polymers: the role of heteroaromatic \p--\p stacking and hydrogen bonding
;
_journal_issue 5
_journal_name_full 'New Journal of Chemistry'
_journal_page_first 2179
_journal_paper_doi 10.1039/C8NJ05701J
_journal_volume 43
_journal_year 2019
_chemical_formula_moiety 'C12 H24 O20 Pr2, C6 H2 O5, 5(H2 O), O'
_chemical_formula_sum 'C18 H36 O31 Pr2'
_chemical_formula_weight 1030.29
_space_group_crystal_system triclinic
_space_group_IT_number 2
_space_group_name_Hall '-P 1'
_space_group_name_H-M_alt 'P -1'
_symmetry_space_group_name_Hall '-P 1'
_symmetry_space_group_name_H-M 'P -1'
_atom_sites_solution_hydrogens mixed
_audit_creation_date 2018-12-12
_audit_creation_method
;
Olex2 1.2-ac3
(compiled 2017.02.24 svn.r3390 for Rigaku Oxford Diffraction, GUI svn.r5318)
;
_audit_update_record
;
2018-12-14 deposited with the CCDC.
2019-01-03 downloaded from the CCDC.
;
_cell_angle_alpha 83.277(4)
_cell_angle_beta 85.498(3)
_cell_angle_gamma 84.000(3)
_cell_formula_units_Z 2
_cell_length_a 10.87440(10)
_cell_length_b 10.9834(6)
_cell_length_c 15.2965(8)
_cell_measurement_reflns_used 19063
_cell_measurement_temperature 293(2)
_cell_measurement_theta_max 27.3800
_cell_measurement_theta_min 3.3620
_cell_volume 1800.41(14)
_computing_cell_refinement 'CrysAlisPro 1.171.39.46 (Rigaku OD, 2018)'
_computing_data_collection 'CrysAlisPro 1.171.39.46 (Rigaku OD, 2018)'
_computing_data_reduction 'CrysAlisPro 1.171.39.46 (Rigaku OD, 2018)'
_computing_molecular_graphics 'Olex2 (Dolomanov et al., 2009)'
_computing_publication_material 'Olex2 (Dolomanov et al., 2009)'
_computing_structure_refinement 'ShelXL (Sheldrick, 2015)'
_computing_structure_solution 'SIR2004 (Burla et al., 2007)'
_diffrn_ambient_temperature 293(2)
_diffrn_detector_type HyPix3000
_diffrn_measured_fraction_theta_full 0.997
_diffrn_measured_fraction_theta_max 0.938
_diffrn_measurement_details
;
List of Runs (angles in degrees, time in seconds):

  # Type    Start    End  Width  t~exp~   \w     \q     \k     \f   Frames
#--------------------------------------------------------------------------
  1  \w    -53.00 -13.00   0.50    6.00    --   -9.95 119.00 -91.00   80
  2  \w    -75.00 -49.00   0.50    6.00    --   -9.95 158.00  63.00   52
  3  \w     12.00  47.00   0.50    6.00    --   10.22-119.00-176.00   70
  4  \w     26.00  51.00   0.50    6.00    --   10.22-158.00  28.00   50
  5  \w    -58.00 -24.00   0.50    6.00    --   -9.95 125.00 -30.00   68
  6  \w    -23.00  40.00   0.50    6.00    --   -9.95  38.00 120.00  126
  7  \w    -17.00  39.00   0.50    6.00    --   -9.95  38.00  60.00  112
  8  \w    -22.00  53.00   0.50    6.00    --   -9.95  19.00-180.00  150
  9  \w    -56.00 -24.00   0.50    6.00    --   -9.95 125.00  30.00   64
 10  \w    -57.00 -16.00   0.50    6.00    --   -9.95 125.00 -60.00   82
 11  \w    -36.00  -1.00   0.50    6.00    --   10.22 122.00  35.21   70
 12  \w    -33.00  -2.00   0.50    6.00    --   10.22 121.00 -89.01   62
 13  \w    -48.00  18.00   0.50    6.00    --   10.22 -19.00 -60.00  132
 14  \w    -16.00  43.00   0.50    6.00    --   10.22 -99.00-150.00  118
 15  \w    -50.00  34.00   0.50    6.00    --   10.22 -77.00-120.00  168
 16  \w    -41.00  23.00   0.50    6.00    --   10.22 -38.00-120.00  128
 17  \w    -31.00  -4.00   0.50    6.00    --   10.22 126.00  72.83   54
;
_diffrn_measurement_device 'four-circle diffractometer'
_diffrn_measurement_device_type 'SuperNova, Single source at offset/far, HyPix3000'
_diffrn_measurement_method '\w scans'
_diffrn_radiation_type MoK\a
_diffrn_radiation_wavelength 0.71073
_diffrn_reflns_av_R_equivalents 0.0577
_diffrn_reflns_av_unetI/netI 0.0478
_diffrn_reflns_Laue_measured_fraction_full 0.997
_diffrn_reflns_Laue_measured_fraction_max 0.938
_diffrn_reflns_limit_h_max 13
_diffrn_reflns_limit_h_min -13
_diffrn_reflns_limit_k_max 14
_diffrn_reflns_limit_k_min -13
_diffrn_reflns_limit_l_max 19
_diffrn_reflns_limit_l_min -19
_diffrn_reflns_number 26510
_diffrn_reflns_point_group_measured_fraction_full 0.997
_diffrn_reflns_point_group_measured_fraction_max 0.938
_diffrn_reflns_theta_full 25.242
_diffrn_reflns_theta_max 27.440
_diffrn_reflns_theta_min 3.105
_exptl_absorpt_coefficient_mu 2.781
_exptl_absorpt_correction_T_max 1.00000
_exptl_absorpt_correction_T_min 0.78426
_exptl_absorpt_correction_type multi-scan
_exptl_absorpt_process_details
;
CrysAlisPro 1.171.39.46 (Rigaku Oxford Diffraction, 2018)
Empirical absorption correction using spherical harmonics,
 implemented in SCALE3 ABSPACK scaling algorithm.
;
_exptl_crystal_colour yellow
_exptl_crystal_colour_primary yellow
_exptl_crystal_density_diffrn 1.900
_exptl_crystal_description block
_exptl_crystal_F_000 1020
_exptl_crystal_size_max 0.22
_exptl_crystal_size_mid 0.18
_exptl_crystal_size_min 0.15
_refine_diff_density_max 1.895
_refine_diff_density_min -1.112
_refine_diff_density_rms 0.135
_refine_ls_extinction_method none
_refine_ls_goodness_of_fit_ref 1.026
_refine_ls_hydrogen_treatment mixed
_refine_ls_matrix_type full
_refine_ls_number_parameters 527
_refine_ls_number_reflns 7698
_refine_ls_number_restraints 36
_refine_ls_restrained_S_all 1.026
_refine_ls_R_factor_all 0.0386
_refine_ls_R_factor_gt 0.0338
_refine_ls_shift/su_max 0.002
_refine_ls_shift/su_mean 0.000
_refine_ls_structure_factor_coef Fsqd
_refine_ls_weighting_details 'w=1/[\s^2^(Fo^2^)+(0.0500P)^2^] where P=(Fo^2^+2Fc^2^)/3'
_refine_ls_weighting_scheme calc
_refine_ls_wR_factor_gt 0.0843
_refine_ls_wR_factor_ref 0.0879
_reflns_Friedel_coverage 0.000
_reflns_number_gt 6720
_reflns_number_total 7698
_reflns_threshold_expression 'I > 2\s(I)'
_cod_data_source_file c8nj05701j2.cif
_cod_data_source_block kasm-f1-3rd
_cod_depositor_comments 'Adding full bibliography for 7058075--7058079.cif.'
_cod_database_code 7058075
_shelx_shelxl_version_number 2018/3
_shelx_space_group_comment
;
The symmetry employed for this shelxl refinement is uniquely defined
by the following loop, which should always be used as a source of
symmetry information in preference to the above space-group names.
They are only intended as comments.
;
_olex2_refinement_description
;
1. Fixed Uiso
 At 1.2 times of:
  All C(H) groups
 At 1.5 times of:
  All O(H,H) groups
2. Restrained distances
 O20-H20A = O20-H20B
 0.85 with sigma of 0.02
 O18-H18A = O18-H18B
 0.85 with sigma of 0.02
 O16-H16A = O16-H16B
 0.85 with sigma of 0.02
 O19-H19A = O19-H19B
 0.85 with sigma of 0.02
 O17-H17A = O17-H17B
 0.85 with sigma of 0.02
 O25-H25A = O25-H25B
 0.85 with sigma of 0.02
 O21-H21A = O21-H21B
 0.85 with sigma of 0.02
 O22-H22A = O22-H22B
 0.85 with sigma of 0.02
 O23-H23A = O23-H23B
 0.85 with sigma of 0.02
 H20A-H20B
 1.34 with sigma of 0.04
 H18A-H18B
 1.34 with sigma of 0.04
 H16A-H16B
 1.34 with sigma of 0.04
 H19A-H19B
 1.34 with sigma of 0.04
 H17A-H17B
 1.34 with sigma of 0.04
 H25A-H25B
 1.34 with sigma of 0.04
 H21A-H21B
 1.34 with sigma of 0.04
 H22A-H22B
 1.34 with sigma of 0.04
 H23A-H23B
 1.34 with sigma of 0.04
 Pr1-H20A \\sim Pr1-H20B
 with sigma of 0.02
 Pr1-H18A \\sim Pr1-H18B
 with sigma of 0.02
 Pr1-H16A \\sim Pr1-H16B
 with sigma of 0.02
 Pr1-H19A \\sim Pr1-H19B
 with sigma of 0.02
 Pr1-H17A \\sim Pr1-H17B
 with sigma of 0.02
 Pr2-H25A \\sim Pr2-H25B
 with sigma of 0.02
 Pr2-H21A \\sim Pr2-H21B
 with sigma of 0.02
 Pr2-H22A \\sim Pr2-H22B
 with sigma of 0.02
 Pr2-H23A \\sim Pr2-H23B
 with sigma of 0.02
3.a Riding coordinates:
 O28(H28A,H28B)
3.b Free rotating group:
 O27(H27A,H27B), O31(H31A,H31B), O26(H26A,H26B), O29(H29A,H29B)
3.c Rotating group:
 O24(H24A,H24B)
3.d Aromatic/amide H refined with riding coordinates:
 C3(H3), C4(H4), C16(H16), C9(H9), C15(H15), C10(H10)
;
_olex2_submission_special_instructions 'No special instructions were received'
_oxdiff_exptl_absorpt_empirical_details
;
Empirical correction (ABSPACK) includes:
- Absorption correction using spherical harmonics
- Frame scaling
;

loop_
_space_group_symop_operation_xyz
'x, y, z'
'-x, -y, -z'

loop_
_atom_site_label
_atom_site_type_symbol
_atom_site_fract_x
_atom_site_fract_y
_atom_site_fract_z
_atom_site_U_iso_or_equiv
_atom_site_adp_type
_atom_site_occupancy
_atom_site_site_symmetry_order
_atom_site_calc_flag
_atom_site_refinement_flags_posn
Pr1 Pr 0.94957(2) 0.29876(2) 0.66309(2) 0.02044(7) Uani 1 1 d D
Pr2 Pr 0.55647(2) 0.80362(2) 0.16739(2) 0.01991(7) Uani 1 1 d D
O6 O 1.05970(19) 0.1010(2) 0.74793(16) 0.0284(6) Uani 1 1 d .
O4 O 0.65663(19) 0.6469(2) 0.28061(16) 0.0295(6) Uani 1 1 d .
O3 O 0.67326(18) 0.4640(2) 0.41341(15) 0.0232(5) Uani 1 1 d .
O5 O 0.4718(2) 0.6052(2) 0.25109(16) 0.0282(6) Uani 1 1 d .
O24 O 0.3481(2) 0.8011(2) 0.11724(19) 0.0371(7) Uani 1 1 d .
H24A H 0.314513 0.829851 0.164241 0.056 Uiso 1 1 d GR
H24B H 0.351104 0.721952 0.124849 0.056 Uiso 1 1 d GR
O25 O 0.5740(3) 0.6373(2) 0.06796(17) 0.0371(6) Uani 1 1 d D
H25A H 0.570(4) 0.645(3) 0.0145(12) 0.056 Uiso 1 1 d DR
H25B H 0.557(4) 0.5643(18) 0.0868(19) 0.056 Uiso 1 1 d DR
O1 O 0.85810(19) 0.3814(2) 0.51860(15) 0.0317(6) Uani 1 1 d .
O10 O 0.78470(19) -0.2280(2) 1.10846(16) 0.0310(6) Uani 1 1 d .
O8 O 0.84917(18) -0.0408(2) 0.90868(15) 0.0273(5) Uani 1 1 d .
O7 O 0.85865(19) 0.1413(2) 0.77554(17) 0.0344(6) Uani 1 1 d .
O20 O 0.9884(2) 0.1300(2) 0.56734(18) 0.0369(6) Uani 1 1 d D
H20A H 0.958(4) 0.126(3) 0.5202(17) 0.055 Uiso 1 1 d DR
H20B H 1.020(3) 0.0576(19) 0.584(2) 0.055 Uiso 1 1 d DR
O2 O 0.73812(19) 0.2649(2) 0.60693(15) 0.0284(5) Uani 1 1 d .
O17 O 1.0030(2) 0.5142(2) 0.62564(18) 0.0346(6) Uani 1 1 d D
H17A H 0.955(3) 0.576(2) 0.628(3) 0.052 Uiso 1 1 d DR
H17B H 1.058(3) 0.533(3) 0.588(2) 0.052 Uiso 1 1 d DR
O19 O 1.1690(2) 0.3018(2) 0.60992(19) 0.0368(7) Uani 1 1 d D
H19A H 1.198(3) 0.258(4) 0.575(2) 0.055 Uiso 1 1 d DR
H19B H 1.214(2) 0.322(4) 0.646(2) 0.055 Uiso 1 1 d DR
O22 O 0.69048(19) 0.9349(2) 0.23384(18) 0.0350(6) Uani 1 1 d D
H22A H 0.673(3) 0.966(4) 0.2817(18) 0.052 Uiso 1 1 d DR
H22B H 0.7674(16) 0.926(3) 0.234(2) 0.052 Uiso 1 1 d DR
O9 O 0.65831(19) -0.1165(2) 1.01923(16) 0.0336(6) Uani 1 1 d .
O21 O 0.4461(2) 0.8586(2) 0.30746(18) 0.0369(6) Uani 1 1 d D
H21A H 0.441(3) 0.927(2) 0.326(2) 0.055 Uiso 1 1 d DR
H21B H 0.384(3) 0.825(3) 0.331(2) 0.055 Uiso 1 1 d DR
O23 O 0.4598(3) 1.0165(2) 0.13072(19) 0.0409(7) Uani 1 1 d D
H23A H 0.465(4) 1.079(2) 0.154(2) 0.061 Uiso 1 1 d DR
H23B H 0.425(4) 1.042(3) 0.0823(18) 0.061 Uiso 1 1 d DR
O13 O 0.66427(19) 0.2146(2) 0.26395(15) 0.0293(5) Uani 1 1 d .
O18 O 1.0284(2) 0.3512(3) 0.80035(19) 0.0436(7) Uani 1 1 d D
H18A H 1.002(3) 0.412(3) 0.829(2) 0.065 Uiso 1 1 d DR
H18B H 1.088(3) 0.312(3) 0.828(2) 0.065 Uiso 1 1 d DR
O16 O 0.7780(2) 0.4368(2) 0.72909(18) 0.0364(6) Uani 1 1 d D
H16A H 0.784(3) 0.496(3) 0.758(3) 0.055 Uiso 1 1 d DR
H16B H 0.7017(17) 0.425(3) 0.737(3) 0.055 Uiso 1 1 d DR
O27 O 0.7194(2) -0.1489(2) 0.5156(2) 0.0457(7) Uani 1 1 d .
H27A H 0.659726 -0.134368 0.553428 0.069 Uiso 1 1 d G
H27B H 0.723209 -0.087038 0.476792 0.069 Uiso 1 1 d G
O31 O 0.4686(2) 1.0907(3) 0.35793(19) 0.0434(7) Uani 1 1 d .
H31A H 0.463363 1.141387 0.311648 0.065 Uiso 1 1 d G
H31B H 0.543096 1.080298 0.372473 0.065 Uiso 1 1 d G
O14 O 0.4512(2) 0.2467(2) 0.19097(19) 0.0419(7) Uani 1 1 d .
O11 O 0.9122(2) 0.1173(2) 0.39905(19) 0.0424(7) Uani 1 1 d .
O15 O 0.5116(2) 0.4001(3) 0.09403(19) 0.0460(7) Uani 1 1 d .
O26 O 1.1130(3) 0.2500(3) 0.3612(2) 0.0524(8) Uani 1 1 d .
H26A H 1.055710 0.206923 0.352226 0.079 Uiso 1 1 d G
H26B H 1.153776 0.214237 0.403641 0.079 Uiso 1 1 d G
O28 O 0.2052(2) 0.3410(3) 0.1972(2) 0.0560(8) Uani 1 1 d .
H28A H 0.279709 0.309958 0.201180 0.084 Uiso 1 1 d R
H28B H 0.156469 0.290378 0.222970 0.084 Uiso 1 1 d R
C6 C 0.5661(3) 0.5830(3) 0.2957(2) 0.0221(7) Uani 1 1 d .
C1 C 0.7558(3) 0.3358(3) 0.5377(2) 0.0222(7) Uani 1 1 d .
O29 O 0.0665(3) 0.4926(3) 0.0750(3) 0.0687(9) Uani 1 1 d .
H29A H 0.077629 0.422628 0.104949 0.103 Uiso 1 1 d G
H29B H 0.135454 0.523117 0.064054 0.103 Uiso 1 1 d G
C2 C 0.6547(3) 0.3704(3) 0.4782(2) 0.0215(7) Uani 1 1 d .
C5 C 0.5686(3) 0.4824(3) 0.3678(2) 0.0231(7) Uani 1 1 d .
C7 C 0.9596(3) 0.0775(3) 0.7915(2) 0.0240(7) Uani 1 1 d .
C12 C 0.7654(3) -0.1612(3) 1.0381(2) 0.0259(7) Uani 1 1 d .
C8 C 0.9609(3) -0.0224(3) 0.8634(2) 0.0255(7) Uani 1 1 d .
C17 C 0.6493(3) 0.3082(3) 0.1980(2) 0.0282(8) Uani 1 1 d .
C14 C 0.7777(3) 0.2199(3) 0.2958(2) 0.0293(8) Uani 1 1 d .
C11 C 0.8736(3) -0.1314(3) 0.9760(2) 0.0277(8) Uani 1 1 d .
O30 O 0.2885(3) 0.5991(4) 0.0446(3) 0.0995(15) Uani 1 1 d .
O12 O 0.7237(2) 0.0538(2) 0.39652(18) 0.0443(7) Uani 1 1 d .
C18 C 0.5289(3) 0.3193(3) 0.1581(2) 0.0305(8) Uani 1 1 d .
C3 C 0.5418(3) 0.3303(3) 0.4749(2) 0.0287(8) Uani 1 1 d .
H3 H 0.507378 0.268093 0.512452 0.034 Uiso 1 1 calc R
C4 C 0.4864(3) 0.4027(3) 0.4026(2) 0.0279(8) Uani 1 1 d .
H4 H 0.408691 0.396441 0.382949 0.034 Uiso 1 1 calc R
C16 C 0.7500(3) 0.3713(3) 0.1879(3) 0.0357(9) Uani 1 1 d .
H16 H 0.762956 0.439373 0.147205 0.043 Uiso 1 1 calc R
C9 C 1.0507(3) -0.0996(3) 0.9013(2) 0.0328(8) Uani 1 1 d .
H9 H 1.134457 -0.105720 0.882685 0.039 Uiso 1 1 calc R
C15 C 0.8323(3) 0.3144(3) 0.2509(3) 0.0377(9) Uani 1 1 d .
H15 H 0.909718 0.337995 0.259660 0.045 Uiso 1 1 calc R
C10 C 0.9953(3) -0.1694(3) 0.9740(2) 0.0323(8) Uani 1 1 d .
H10 H 1.034845 -0.229678 1.012815 0.039 Uiso 1 1 calc R
C13 C 0.8059(3) 0.1241(3) 0.3690(2) 0.0323(8) Uani 1 1 d .

loop_
_atom_site_aniso_label
_atom_site_aniso_U_11
_atom_site_aniso_U_22
_atom_site_aniso_U_33
_atom_site_aniso_U_23
_atom_site_aniso_U_13
_atom_site_aniso_U_12
Pr1 0.01874(11) 0.02276(11) 0.01896(12) 0.00383(8) -0.00215(7) -0.00418(7)
Pr2 0.01881(11) 0.02041(11) 0.01959(12) 0.00316(8) -0.00187(7) -0.00317(7)
O6 0.0214(11) 0.0351(14) 0.0259(14) 0.0074(11) 0.0019(10) -0.0042(9)
O4 0.0238(11) 0.0318(14) 0.0314(14) 0.0106(11) -0.0069(10) -0.0072(10)
O3 0.0200(11) 0.0252(12) 0.0231(13) 0.0075(10) -0.0049(9) -0.0043(9)
O5 0.0250(12) 0.0286(13) 0.0299(14) 0.0076(11) -0.0093(10) -0.0046(9)
O24 0.0244(12) 0.0313(15) 0.0569(19) -0.0091(13) -0.0071(12) -0.0003(10)
O25 0.0593(16) 0.0262(14) 0.0267(15) -0.0028(12) -0.0025(13) -0.0080(12)
O1 0.0266(12) 0.0398(15) 0.0264(13) 0.0143(11) -0.0043(10) -0.0109(10)
O10 0.0262(12) 0.0383(15) 0.0233(13) 0.0142(11) 0.0002(10) 0.0003(10)
O8 0.0244(11) 0.0296(13) 0.0240(13) 0.0114(11) 0.0018(9) -0.0022(9)
O7 0.0250(12) 0.0377(15) 0.0355(15) 0.0166(12) -0.0010(10) -0.0030(10)
O20 0.0456(15) 0.0307(15) 0.0346(16) -0.0051(13) -0.0153(12) 0.0069(11)
O2 0.0254(11) 0.0373(14) 0.0217(13) 0.0094(11) -0.0050(9) -0.0110(10)
O17 0.0346(14) 0.0307(15) 0.0366(16) 0.0039(12) 0.0060(12) -0.0089(10)
O19 0.0241(13) 0.0409(17) 0.0478(19) -0.0116(14) 0.0011(12) -0.0094(11)
O22 0.0193(11) 0.0389(15) 0.0508(18) -0.0197(13) -0.0039(11) -0.0040(10)
O9 0.0245(12) 0.0409(15) 0.0298(14) 0.0138(12) -0.0001(10) 0.0026(10)
O21 0.0396(14) 0.0335(15) 0.0377(16) -0.0069(13) 0.0169(12) -0.0162(12)
O23 0.0558(17) 0.0258(14) 0.0410(18) 0.0047(13) -0.0212(14) 0.0014(12)
O13 0.0307(12) 0.0285(13) 0.0284(14) 0.0028(11) -0.0059(10) -0.0052(10)
O18 0.0446(16) 0.0493(19) 0.0381(17) -0.0122(14) -0.0235(13) 0.0136(13)
O16 0.0240(12) 0.0397(16) 0.0472(18) -0.0149(13) 0.0028(11) -0.0035(11)
O27 0.0485(17) 0.0409(17) 0.0422(19) 0.0046(14) 0.0112(13) 0.0007(12)
O31 0.0466(16) 0.0388(17) 0.0450(19) -0.0052(14) 0.0091(13) -0.0139(12)
O14 0.0361(14) 0.0355(15) 0.0541(19) 0.0037(14) -0.0087(12) -0.0084(11)
O11 0.0488(16) 0.0374(16) 0.0423(17) 0.0005(13) -0.0208(13) -0.0025(12)
O15 0.0613(17) 0.0400(17) 0.0381(17) 0.0099(13) -0.0238(14) -0.0124(13)
O26 0.0479(18) 0.0436(18) 0.062(2) 0.0126(16) -0.0066(14) -0.0065(13)
O28 0.0442(16) 0.056(2) 0.065(2) 0.0040(17) -0.0019(14) -0.0015(13)
C6 0.0242(16) 0.0212(17) 0.0203(18) -0.0013(14) 0.0005(13) -0.0016(13)
C1 0.0210(15) 0.0223(17) 0.0226(18) -0.0001(14) -0.0023(13) -0.0006(12)
O29 0.070(2) 0.060(2) 0.078(3) -0.018(2) -0.0165(19) 0.0035(16)
C2 0.0275(16) 0.0220(17) 0.0150(16) -0.0009(14) -0.0009(13) -0.0037(13)
C5 0.0228(16) 0.0279(18) 0.0183(17) 0.0013(14) -0.0049(13) -0.0027(13)
C7 0.0248(16) 0.0267(18) 0.0203(18) -0.0005(14) -0.0030(13) -0.0028(13)
C12 0.0283(17) 0.0263(18) 0.0231(18) -0.0023(15) 0.0013(14) -0.0050(13)
C8 0.0254(17) 0.0261(18) 0.0224(18) 0.0050(15) 0.0050(13) -0.0043(13)
C17 0.0357(19) 0.0260(19) 0.0221(19) 0.0023(15) -0.0059(15) -0.0024(14)
C14 0.0334(19) 0.0289(19) 0.026(2) -0.0032(16) -0.0062(15) 0.0000(14)
C11 0.0279(17) 0.0310(19) 0.0220(19) 0.0031(15) 0.0020(14) -0.0017(14)
O30 0.092(3) 0.145(4) 0.079(3) -0.060(3) 0.019(2) -0.063(3)
O12 0.0435(14) 0.0406(17) 0.0448(17) 0.0116(13) -0.0035(13) -0.0034(12)
C18 0.0375(19) 0.0258(19) 0.029(2) -0.0012(16) -0.0044(15) -0.0060(14)
C3 0.0337(18) 0.0236(18) 0.028(2) 0.0078(15) -0.0033(15) -0.0092(14)
C4 0.0281(17) 0.0270(19) 0.030(2) 0.0010(16) -0.0066(14) -0.0080(14)
C16 0.043(2) 0.030(2) 0.035(2) 0.0043(17) -0.0048(17) -0.0118(16)
C9 0.0260(17) 0.035(2) 0.033(2) 0.0056(17) 0.0042(15) 0.0003(14)
C15 0.0332(19) 0.040(2) 0.041(2) 0.0048(19) -0.0066(17) -0.0123(16)
C10 0.0300(18) 0.033(2) 0.029(2) 0.0080(16) 0.0000(15) 0.0044(14)
C13 0.039(2) 0.030(2) 0.029(2) -0.0051(16) -0.0044(16) -0.0017(15)

loop_
_atom_type_symbol
_atom_type_description
_atom_type_scat_dispersion_real
_atom_type_scat_dispersion_imag
_atom_type_scat_source
C C 0.0033 0.0016 'International Tables Vol C Tables 4.2.6.8 and 6.1.1.4'
H H 0.0000 0.0000 'International Tables Vol C Tables 4.2.6.8 and 6.1.1.4'
O O 0.0106 0.0060 'International Tables Vol C Tables 4.2.6.8 and 6.1.1.4'
Pr Pr -0.2180 2.8214 'International Tables Vol C Tables 4.2.6.8 and 6.1.1.4'

loop_
_geom_angle_atom_site_label_1
_geom_angle_atom_site_label_2
_geom_angle_atom_site_label_3
_geom_angle
_geom_angle_site_symmetry_1
_geom_angle_site_symmetry_3
O6 Pr1 C1 132.80(8) . .
O6 Pr1 C7 25.49(7) . .
O1 Pr1 O6 143.13(8) . .
O1 Pr1 O2 50.83(7) . .
O1 Pr1 C1 25.56(7) . .
O1 Pr1 C7 140.46(8) . .
O7 Pr1 O6 50.72(7) . .
O7 Pr1 O1 124.90(7) . .
O7 Pr1 O2 74.44(7) . .
O7 Pr1 C1 99.75(8) . .
O7 Pr1 C7 25.28(7) . .
O20 Pr1 O6 69.26(8) . .
O20 Pr1 O1 73.93(8) . .
O20 Pr1 O7 85.59(9) . .
O20 Pr1 O2 72.87(8) . .
O20 Pr1 O17 126.66(9) . .
O20 Pr1 O18 137.21(8) . .
O20 Pr1 O16 141.88(8) . .
O20 Pr1 C1 73.01(8) . .
O20 Pr1 C7 77.38(9) . .
O2 Pr1 O6 113.73(7) . .
O2 Pr1 C1 25.35(8) . .
O2 Pr1 C7 94.93(8) . .
O17 Pr1 O6 133.79(8) . .
O17 Pr1 O1 72.25(8) . .
O17 Pr1 O7 147.74(9) . .
O17 Pr1 O2 112.48(8) . .
O17 Pr1 O16 72.59(8) . .
O17 Pr1 C1 91.67(9) . .
O17 Pr1 C7 147.19(9) . .
O19 Pr1 O6 75.92(8) . .
O19 Pr1 O1 97.09(8) . .
O19 Pr1 O7 126.63(8) . .
O19 Pr1 O20 75.32(9) . .
O19 Pr1 O2 139.88(8) . .
O19 Pr1 O17 69.42(8) . .
O19 Pr1 O18 82.50(9) . .
O19 Pr1 O16 139.43(8) . .
O19 Pr1 C1 120.27(9) . .
O19 Pr1 C7 101.36(9) . .
O18 Pr1 O6 70.07(8) . .
O18 Pr1 O1 145.91(9) . .
O18 Pr1 O7 78.94(10) . .
O18 Pr1 O2 137.60(8) . .
O18 Pr1 O17 75.85(10) . .
O18 Pr1 O16 74.89(8) . .
O18 Pr1 C1 148.70(8) . .
O18 Pr1 C7 71.69(10) . .
O16 Pr1 O6 124.57(8) . .
O16 Pr1 O1 84.32(8) . .
O16 Pr1 O7 81.69(8) . .
O16 Pr1 O2 69.13(8) . .
O16 Pr1 C1 73.99(8) . .
O16 Pr1 C7 102.81(9) . .
C1 Pr1 C7 118.84(9) . .
O4 Pr2 O5 50.72(7) . .
O4 Pr2 H24A 119.3 . .
O4 Pr2 O10 75.51(7) . 1_564
O4 Pr2 O9 125.63(7) . 1_564
O4 Pr2 C6 25.29(7) . .
O4 Pr2 C12 100.67(8) . 1_564
O5 Pr2 H24A 72.1 . .
O5 Pr2 C6 25.50(7) . .
O5 Pr2 C12 131.87(8) . 1_564
O24 Pr2 O4 125.25(8) . .
O24 Pr2 O5 74.57(8) . .
O24 Pr2 H24A 19.1 . .
O24 Pr2 O25 74.38(9) . .
O24 Pr2 O10 139.49(9) . 1_564
O24 Pr2 O22 142.56(8) . .
O24 Pr2 O9 96.82(8) . 1_564
O24 Pr2 O21 84.81(9) . .
O24 Pr2 O23 69.30(9) . .
O24 Pr2 C6 99.96(9) . .
O24 Pr2 C12 119.77(10) . 1_564
O25 Pr2 O4 87.19(8) . .
O25 Pr2 O5 69.92(8) . .
O25 Pr2 H24A 91.5 . .
O25 Pr2 O10 72.42(9) . 1_564
O25 Pr2 O22 140.14(8) . .
O25 Pr2 O9 71.41(8) . 1_564
O25 Pr2 C6 78.78(9) . .
O25 Pr2 C12 71.08(9) . 1_564
O10 Pr2 O5 113.88(7) 1_564 .
O10 Pr2 H24A 158.2 1_564 .
O10 Pr2 C6 95.71(8) 1_564 .
O10 Pr2 C12 25.28(8) 1_564 1_564
O22 Pr2 O4 79.59(8) . .
O22 Pr2 O5 123.73(8) . .
O22 Pr2 H24A 127.7 . .
O22 Pr2 O10 67.90(8) . 1_564
O22 Pr2 O9 86.15(8) . 1_564
O22 Pr2 C6 101.21(9) . .
O22 Pr2 C12 74.69(8) . 1_564
O9 Pr2 O5 141.29(8) 1_564 .
O9 Pr2 H24A 110.9 1_564 .
O9 Pr2 O10 50.67(7) 1_564 1_564
O9 Pr2 C6 140.19(8) 1_564 .
O9 Pr2 C12 25.44(8) 1_564 1_564
O21 Pr2 O4 77.43(9) . .
O21 Pr2 O5 71.85(8) . .
O21 Pr2 H24A 65.8 . .
O21 Pr2 O25 140.05(8) . .
O21 Pr2 O10 135.69(8) . 1_564
O21 Pr2 O22 73.18(8) . .
O21 Pr2 O9 146.12(8) . 1_564
O21 Pr2 O23 75.56(10) . .
O21 Pr2 C6 71.62(9) . .
O21 Pr2 C12 147.62(9) . 1_564
O23 Pr2 O4 147.74(8) . .
O23 Pr2 O5 132.80(9) . .
O23 Pr2 H24A 63.7 . .
O23 Pr2 O25 125.01(9) . .
O23 Pr2 O10 113.30(9) . 1_564
O23 Pr2 O22 75.98(8) . .
O23 Pr2 O9 73.51(9) . 1_564
O23 Pr2 C6 146.30(9) . .
O23 Pr2 C12 92.90(10) . 1_564
C6 Pr2 H24A 95.4 . .
C12 Pr2 H24A 135.7 1_564 .
C12 Pr2 C6 119.13(9) 1_564 .
C7 O6 Pr1 91.36(19) . .
C6 O4 Pr2 95.97(18) . .
C2 O3 C5 106.3(2) . .
C6 O5 Pr2 91.62(18) . .
Pr2 O24 H24A 91.5 . .
Pr2 O24 H24B 93.3 . .
H24A O24 H24B 108.9 . .
Pr2 O25 H25A 127(2) . .
Pr2 O25 H25B 122(2) . .
H25A O25 H25B 107(3) . .
C1 O1 Pr1 95.05(19) . .
C12 O10 Pr2 92.91(18) . 1_546
C11 O8 C8 106.2(2) . .
C7 O7 Pr1 96.48(19) . .
Pr1 O20 H20A 127(2) . .
Pr1 O20 H20B 125(2) . .
H20A O20 H20B 106(3) . .
C1 O2 Pr1 92.25(17) . .
Pr1 O17 H17A 126(2) . .
Pr1 O17 H17B 122(2) . .
H17A O17 H17B 105(3) . .
Pr1 O19 H19A 121(2) . .
Pr1 O19 H19B 114(2) . .
H19A O19 H19B 119(3) . .
Pr2 O22 H22A 125(2) . .
Pr2 O22 H22B 126(2) . .
H22A O22 H22B 100(3) . .
C12 O9 Pr2 94.14(19) . 1_546
Pr2 O21 H21A 126(2) . .
Pr2 O21 H21B 124(2) . .
H21A O21 H21B 105(3) . .
Pr2 O23 H23A 130(2) . .
Pr2 O23 H23B 124(2) . .
H23A O23 H23B 105(3) . .
C17 O13 C14 107.3(3) . .
Pr1 O18 H18A 127(2) . .
Pr1 O18 H18B 126(2) . .
H18A O18 H18B 107(3) . .
Pr1 O16 H16A 128(2) . .
Pr1 O16 H16B 127(2) . .
H16A O16 H16B 104(3) . .
H27A O27 H27B 109.4 . .
H31A O31 H31B 109.5 . .
H26A O26 H26B 109.6 . .
H28A O28 H28B 109.5 . .
O4 C6 Pr2 58.74(16) . .
O4 C6 O5 121.4(3) . .
O4 C6 C5 119.5(3) . .
O5 C6 Pr2 62.88(17) . .
O5 C6 C5 119.1(3) . .
C5 C6 Pr2 173.4(2) . .
O1 C1 Pr1 59.39(16) . .
O1 C1 C2 118.8(3) . .
O2 C1 Pr1 62.40(16) . .
O2 C1 O1 121.5(3) . .
O2 C1 C2 119.7(3) . .
C2 C1 Pr1 172.7(2) . .
H29A O29 H29B 109.5 . .
O3 C2 C1 116.0(3) . .
C3 C2 O3 110.7(3) . .
C3 C2 C1 133.3(3) . .
O3 C5 C6 115.9(3) . .
C4 C5 O3 110.3(3) . .
C4 C5 C6 133.8(3) . .
O6 C7 Pr1 63.15(17) . .
O6 C7 C8 119.6(3) . .
O7 C7 Pr1 58.23(17) . .
O7 C7 O6 121.2(3) . .
O7 C7 C8 119.2(3) . .
C8 C7 Pr1 173.1(2) . .
O10 C12 Pr2 61.81(16) . 1_546
O10 C12 O9 122.0(3) . .
O10 C12 C11 118.6(3) . .
O9 C12 Pr2 60.41(16) . 1_546
O9 C12 C11 119.4(3) . .
C11 C12 Pr2 174.2(2) . 1_546
O8 C8 C7 116.3(3) . .
C9 C8 O8 109.4(3) . .
C9 C8 C7 134.2(3) . .
O13 C17 C18 114.6(3) . .
C16 C17 O13 109.5(3) . .
C16 C17 C18 135.8(3) . .
O13 C14 C13 113.3(3) . .
C15 C14 O13 109.3(3) . .
C15 C14 C13 137.4(3) . .
O8 C11 C12 115.5(3) . .
C10 C11 O8 110.5(3) . .
C10 C11 C12 133.8(3) . .
O14 C18 C17 117.4(3) . .
O15 C18 O14 124.9(3) . .
O15 C18 C17 117.8(3) . .
C2 C3 H3 127.0 . .
C2 C3 C4 106.1(3) . .
C4 C3 H3 127.0 . .
C5 C4 C3 106.6(3) . .
C5 C4 H4 126.7 . .
C3 C4 H4 126.7 . .
C17 C16 H16 126.6 . .
C17 C16 C15 106.8(3) . .
C15 C16 H16 126.6 . .
C8 C9 H9 126.2 . .
C8 C9 C10 107.7(3) . .
C10 C9 H9 126.2 . .
C14 C15 C16 107.1(3) . .
C14 C15 H15 126.5 . .
C16 C15 H15 126.5 . .
C11 C10 C9 106.2(3) . .
C11 C10 H10 126.9 . .
C9 C10 H10 126.9 . .
O11 C13 C14 117.6(3) . .
O12 C13 O11 124.6(4) . .
O12 C13 C14 117.7(3) . .

loop_
_geom_bond_atom_site_label_1
_geom_bond_atom_site_label_2
_geom_bond_distance
_geom_bond_site_symmetry_2
Pr1 O6 2.622(2) .
Pr1 O1 2.527(2) .
Pr1 O7 2.514(2) .
Pr1 O20 2.477(3) .
Pr1 O2 2.594(2) .
Pr1 O17 2.487(2) .
Pr1 O19 2.462(2) .
Pr1 O18 2.479(3) .
Pr1 O16 2.504(2) .
Pr1 C1 2.925(3) .
Pr1 C7 2.938(3) .
Pr2 O4 2.521(2) .
Pr2 O5 2.612(2) .
Pr2 O24 2.453(2) .
Pr2 H24A 2.6204 .
Pr2 O25 2.494(2) .
Pr2 O10 2.576(2) 1_564
Pr2 O22 2.500(2) .
Pr2 O9 2.545(2) 1_564
Pr2 O21 2.479(2) .
Pr2 O23 2.482(2) .
Pr2 C6 2.933(3) .
Pr2 C12 2.919(3) 1_564
O6 C7 1.265(4) .
O4 C6 1.260(4) .
O3 C2 1.361(4) .
O3 C5 1.366(3) .
O5 C6 1.263(4) .
O24 H24A 0.8590 .
O24 H24B 0.8607 .
O25 H25A 0.816(17) .
O25 H25B 0.853(17) .
O1 C1 1.267(3) .
O10 C12 1.248(4) .
O8 C8 1.372(4) .
O8 C11 1.367(4) .
O7 C7 1.263(4) .
O20 H20A 0.826(17) .
O20 H20B 0.851(17) .
O2 C1 1.253(4) .
O17 H17A 0.812(17) .
O17 H17B 0.828(18) .
O19 H19A 0.788(17) .
O19 H19B 0.834(17) .
O22 H22A 0.844(17) .
O22 H22B 0.832(17) .
O9 C12 1.257(4) .
O21 H21A 0.825(17) .
O21 H21B 0.839(17) .
O23 H23A 0.824(17) .
O23 H23B 0.863(18) .
O13 C17 1.359(4) .
O13 C14 1.370(4) .
O18 H18A 0.847(18) .
O18 H18B 0.845(18) .
O16 H16A 0.835(17) .
O16 H16B 0.850(17) .
O27 H27A 0.8500 .
O27 H27B 0.8507 .
O31 H31A 0.8497 .
O31 H31B 0.8498 .
O14 C18 1.258(4) .
O11 C13 1.269(4) .
O15 C18 1.255(4) .
O26 H26A 0.8495 .
O26 H26B 0.8494 .
O28 H28A 0.8496 .
O28 H28B 0.8500 .
C6 C5 1.466(4) .
C1 C2 1.474(4) .
O29 H29A 0.8497 .
O29 H29B 0.8501 .
C2 C3 1.354(4) .
C5 C4 1.353(4) .
C7 C8 1.460(5) .
C12 C11 1.492(4) .
C8 C9 1.345(5) .
C17 C18 1.474(5) .
C17 C16 1.346(5) .
C14 C15 1.341(5) .
C14 C13 1.471(5) .
C11 C10 1.344(4) .
O12 C13 1.258(4) .
C3 H3 0.9300 .
C3 C4 1.420(5) .
C4 H4 0.9300 .
C16 H16 0.9300 .
C16 C15 1.414(5) .
C9 H9 0.9300 .
C9 C10 1.408(5) .
C15 H15 0.9300 .
C10 H10 0.9300 .

loop_
_geom_hbond_atom_site_label_D
_geom_hbond_atom_site_label_H
_geom_hbond_atom_site_label_A
_geom_hbond_distance_DH
_geom_hbond_distance_HA
_geom_hbond_distance_DA
_geom_hbond_angle_DHA
_geom_hbond_site_symmetry_A
_geom_hbond_publ_flag
O24 H24A O7 0.86 2.04 2.741(3) 138.0 2_666 yes
O24 H24B O30 0.86 2.12 2.750(4) 129.5 . yes
O25 H25A O15 0.816(17) 2.07(2) 2.803(4) 148(3) 2_665 yes
O25 H25B O15 0.853(17) 1.908(18) 2.737(4) 164(3) . yes
O20 H20A O11 0.826(17) 1.970(18) 2.789(4) 170(4) . yes
O20 H20B O11 0.851(17) 1.979(18) 2.820(4) 170(3) 2_756 yes
O17 H17A O26 0.812(17) 1.998(19) 2.781(4) 162(3) 2_766 yes
O17 H17B O1 0.828(18) 1.98(2) 2.776(3) 160(4) 2_766 yes
O19 H19A O27 0.788(17) 2.031(18) 2.819(4) 178(3) 2_756 yes
O19 H19B O4 0.834(17) 1.943(18) 2.768(3) 170(3) 2_766 yes
O22 H22B O6 0.832(17) 1.911(18) 2.735(3) 171(4) 2_766 yes
O21 H21A O31 0.825(17) 1.978(19) 2.789(4) 167(3) . yes
O21 H21B O2 0.839(17) 1.869(18) 2.703(3) 172(4) 2_666 yes
O23 H23A O14 0.824(17) 1.972(18) 2.780(4) 167(3) 1_565 yes
O23 H23B O9 0.863(18) 1.914(18) 2.774(3) 174(3) 2_666 yes
O18 H18A O29 0.847(18) 1.96(2) 2.780(4) 161(4) 2_666 yes
O18 H18B O10 0.845(18) 1.864(18) 2.709(3) 178(4) 2_757 yes
O16 H16A O28 0.835(17) 2.011(19) 2.834(4) 168(4) 2_666 yes
O16 H16B O5 0.850(17) 1.940(18) 2.789(3) 177(3) 2_666 yes
O27 H27A O31 0.85 1.93 2.779(4) 175.3 2_666 yes
O27 H27B O12 0.85 1.86 2.708(4) 176.2 . yes
O31 H31B O12 0.85 2.01 2.859(4) 175.3 1_565 yes
O26 H26A O11 0.85 1.97 2.739(4) 149.1 . yes
O26 H26B O27 0.85 1.95 2.780(4) 166.2 2_756 yes
O28 H28A O14 0.85 1.92 2.765(3) 171.2 . yes
O28 H28B O26 0.85 2.13 2.743(4) 128.2 1_455 yes
O29 H29A O28 0.85 2.11 2.780(4) 134.9 . yes
O29 H29B O30 0.85 1.93 2.775(5) 176.4 . yes
